data_4316868
loop_
_publ_author_name
'Shabana Khan'
'Sakya S. Sen'
'Herbert W. Roesky'
'Daniel Kratzert'
'Reent Michel'
'Dietmar Stalke'

_publ_section_title
;
 One Pot Synthesis of Disilatricycloheptene Analogue and Jutzi's Disilene
;
_journal_name_full 'Inorganic Chemistry'
_journal_page_first 9689
_journal_page_last 9693
_journal_paper_doi 10.1021/ic101552r
_journal_volume 49
_journal_year 2010
_chemical_formula_moiety 'C22 H51 Cl N2 Si6'
_chemical_formula_sum 'C22 H51 Cl N2 Si6'
_chemical_formula_weight 547.64
_chemical_name_systematic
; 
 ? 
;
_space_group_IT_number 14
_symmetry_cell_setting monoclinic
_symmetry_space_group_name_Hall '-P 2ybc'
_symmetry_space_group_name_H-M 'P 1 21/c 1'
_atom_sites_solution_hydrogens geom
_atom_sites_solution_primary direct
_atom_sites_solution_secondary difmap
_audit_creation_method SHELXL-97
_cell_angle_alpha 90.00
_cell_angle_beta 110.554(3)
_cell_angle_gamma 90.00
_cell_formula_units_Z 4
_cell_length_a 21.707(3)
_cell_length_b 9.2762(13)
_cell_length_c 16.985(3)
_cell_measurement_reflns_used 7749
_cell_measurement_temperature 100(2)
_cell_measurement_theta_max 23.9815
_cell_measurement_theta_min 2.4005
_cell_volume 3202.4(8)
_computing_cell_refinement 'SAINT V7.68A'
_computing_data_collection 'APEX2 v2008.11'
_computing_data_reduction 'SAINT V7.68A'
_computing_molecular_graphics 'XP in SHELXTL-97'
_computing_publication_material 'XP in SHELXTL-97'
_computing_structure_refinement 'SHELXL-97 (Sheldrick, 2008)'
_computing_structure_solution 'SHELXS-97 (Sheldrick, 2008)'
_diffrn_ambient_temperature 100(2)
_diffrn_measured_fraction_theta_full 0.999
_diffrn_measured_fraction_theta_max 0.999
_diffrn_measurement_device_type 'Bruker Smart Apex II with D8-Goniometer'
_diffrn_measurement_method 'omega and phi scans'
_diffrn_radiation_monochromator 'INCOATEC Quazar mirror optics'
_diffrn_radiation_source 'INCOATEC Mo Microsource'
_diffrn_radiation_type MoK\a
_diffrn_radiation_wavelength 0.71073
_diffrn_reflns_av_R_equivalents 0.0616
_diffrn_reflns_av_sigmaI/netI 0.0428
_diffrn_reflns_limit_h_max 28
_diffrn_reflns_limit_h_min -28
_diffrn_reflns_limit_k_max 12
_diffrn_reflns_limit_k_min -12
_diffrn_reflns_limit_l_max 22
_diffrn_reflns_limit_l_min -22
_diffrn_reflns_number 66112
_diffrn_reflns_theta_full 27.49
_diffrn_reflns_theta_max 27.49
_diffrn_reflns_theta_min 2.00
_exptl_absorpt_coefficient_mu 0.357
_exptl_absorpt_correction_T_max 0.8621
_exptl_absorpt_correction_T_min 0.8037
_exptl_absorpt_correction_type multi-scan
_exptl_absorpt_process_details SADABS-2008/2
_exptl_crystal_colour colorless
_exptl_crystal_density_diffrn 1.136
_exptl_crystal_density_method 'not measured'
_exptl_crystal_description needle
_exptl_crystal_F_000 1192
_exptl_crystal_size_max 0.18
_exptl_crystal_size_mid 0.18
_exptl_crystal_size_min 0.15
_refine_diff_density_max 0.420
_refine_diff_density_min -0.326
_refine_diff_density_rms 0.066
_refine_ls_extinction_method none
_refine_ls_goodness_of_fit_ref 1.056
_refine_ls_hydrogen_treatment constr
_refine_ls_matrix_type full
_refine_ls_number_parameters 297
_refine_ls_number_reflns 7329
_refine_ls_number_restraints 0
_refine_ls_restrained_S_all 1.056
_refine_ls_R_factor_all 0.0575
_refine_ls_R_factor_gt 0.0392
_refine_ls_shift/su_max 0.000
_refine_ls_shift/su_mean 0.000
_refine_ls_structure_factor_coef Fsqd
_refine_ls_weighting_details 'calc w=1/[\s^2^(Fo^2^)+(0.0332P)^2^+2.3333P] where P=(Fo^2^+2Fc^2^)/3'
_refine_ls_weighting_scheme calc
_refine_ls_wR_factor_gt 0.0863
_refine_ls_wR_factor_ref 0.0943
_reflns_number_gt 5583
_reflns_number_total 7329
_reflns_threshold_expression >2sigma(I)
_cod_data_source_file ic101552r_si_002.cif
_cod_data_source_block p21c
_cod_depositor_comments
;
The following automatic conversions were performed:

'_symmetry_cell_setting' value 'Monoclinic' changed to 'monoclinic'
according to the built-in table from CIF Core dictionary named
'cif_core.dic' version 2.4.1 from 2010-06-29.

Automatic conversion script
Id: cif_fix_values 1646 2011-03-28 12:23:43Z adriana 
;
_cod_original_cell_volume 3202.3(8)
_cod_original_sg_symbol_H-M 'P 21/c'
_cod_database_code 4316868

loop_
_symmetry_equiv_pos_as_xyz
'x, y, z'
'-x, y+1/2, -z+1/2'
'-x, -y, -z'
'x, -y-1/2, z-1/2'

loop_
_atom_site_label
_atom_site_type_symbol
_atom_site_fract_x
_atom_site_fract_y
_atom_site_fract_z
_atom_site_U_iso_or_equiv
_atom_site_adp_type
_atom_site_occupancy
_atom_site_symmetry_multiplicity
_atom_site_calc_flag
_atom_site_refinement_flags
_atom_site_disorder_assembly
_atom_site_disorder_group
Cl1 Cl 0.25933(2) 0.37995(6) 0.35893(3) 0.02289(12) Uani 1 1 d . . .
Si1 Si 0.20941(3) 0.45563(6) 0.23614(3) 0.01528(12) Uani 1 1 d . . .
Si2 Si 0.28956(3) 0.52424(6) 0.18494(3) 0.01619(12) Uani 1 1 d . . .
Si4 Si 0.13658(3) 0.25983(6) 0.09641(3) 0.01724(13) Uani 1 1 d . . .
Si3 Si 0.08895(3) 0.29367(6) 0.24460(3) 0.01857(13) Uani 1 1 d . . .
Si5 Si 0.36558(3) 0.41267(7) 0.07888(4) 0.02296(14) Uani 1 1 d . . .
Si6 Si 0.41797(3) 0.37758(7) 0.27193(4) 0.02417(14) Uani 1 1 d . . .
N1 N 0.35982(8) 0.44695(18) 0.17839(11) 0.0197(4) Uani 1 1 d . . .
N2 N 0.14240(8) 0.34363(17) 0.19207(10) 0.0157(3) Uani 1 1 d . . .
C3 C 0.18684(9) 0.7380(2) 0.10522(12) 0.0170(4) Uani 1 1 d . . .
C11 C 0.11085(12) 0.1092(2) 0.28883(14) 0.0290(5) Uani 1 1 d . . .
H11A H 0.1131 0.0439 0.2446 0.043 Uiso 1 1 calc R . .
H11B H 0.0773 0.0748 0.3106 0.043 Uiso 1 1 calc R . .
H11C H 0.1537 0.1119 0.3345 0.043 Uiso 1 1 calc R . .
C2 C 0.15699(9) 0.7147(2) 0.16107(12) 0.0164(4) Uani 1 1 d . . .
C8 C 0.15601(10) 0.7806(2) 0.01474(12) 0.0222(5) Uani 1 1 d . . .
H8A H 0.1083 0.7894 0.0001 0.033 Uiso 1 1 calc R . .
H8B H 0.1655 0.7069 -0.0208 0.033 Uiso 1 1 calc R . .
H8C H 0.1741 0.8734 0.0057 0.033 Uiso 1 1 calc R . .
C7 C 0.08493(10) 0.7206(2) 0.14598(13) 0.0216(4) Uani 1 1 d . . .
H7A H 0.0609 0.7460 0.0871 0.032 Uiso 1 1 calc R . .
H7B H 0.0765 0.7934 0.1828 0.032 Uiso 1 1 calc R . .
H7C H 0.0701 0.6261 0.1581 0.032 Uiso 1 1 calc R . .
C21 C 0.38494(11) 0.2186(3) 0.06863(16) 0.0336(6) Uani 1 1 d . . .
H21A H 0.4264 0.1934 0.1132 0.050 Uiso 1 1 calc R . .
H21B H 0.3891 0.2026 0.0137 0.050 Uiso 1 1 calc R . .
H21C H 0.3495 0.1582 0.0736 0.050 Uiso 1 1 calc R . .
C4 C 0.25927(9) 0.7094(2) 0.14289(12) 0.0171(4) Uani 1 1 d . . .
C1 C 0.20514(9) 0.6616(2) 0.24513(12) 0.0158(4) Uani 1 1 d . . .
C5 C 0.27515(9) 0.6929(2) 0.23943(12) 0.0173(4) Uani 1 1 d . . .
C14 C 0.07192(10) 0.1173(2) 0.06112(13) 0.0242(5) Uani 1 1 d . . .
H14A H 0.0781 0.0478 0.1067 0.036 Uiso 1 1 calc R . .
H14B H 0.0753 0.0676 0.0119 0.036 Uiso 1 1 calc R . .
H14C H 0.0284 0.1618 0.0462 0.036 Uiso 1 1 calc R . .
C12 C 0.00151(10) 0.2993(3) 0.17184(14) 0.0290(5) Uani 1 1 d . . .
H12A H -0.0040 0.3766 0.1306 0.043 Uiso 1 1 calc R . .
H12B H -0.0272 0.3174 0.2042 0.043 Uiso 1 1 calc R . .
H12C H -0.0102 0.2068 0.1425 0.043 Uiso 1 1 calc R . .
C15 C 0.11438(12) 0.3976(2) 0.01150(13) 0.0272(5) Uani 1 1 d . . .
H15A H 0.0720 0.4411 0.0062 0.041 Uiso 1 1 calc R . .
H15B H 0.1111 0.3517 -0.0418 0.041 Uiso 1 1 calc R . .
H15C H 0.1483 0.4725 0.0253 0.041 Uiso 1 1 calc R . .
C16 C 0.21466(10) 0.1641(2) 0.10773(14) 0.0269(5) Uani 1 1 d . . .
H16A H 0.2517 0.2310 0.1297 0.040 Uiso 1 1 calc R . .
H16B H 0.2128 0.1280 0.0527 0.040 Uiso 1 1 calc R . .
H16C H 0.2205 0.0831 0.1467 0.040 Uiso 1 1 calc R . .
C10 C 0.31953(10) 0.8016(2) 0.29908(13) 0.0238(5) Uani 1 1 d . . .
H10A H 0.3602 0.8118 0.2869 0.036 Uiso 1 1 calc R . .
H10B H 0.3300 0.7684 0.3571 0.036 Uiso 1 1 calc R . .
H10C H 0.2971 0.8949 0.2918 0.036 Uiso 1 1 calc R . .
C6 C 0.19505(10) 0.7257(2) 0.32258(12) 0.0208(4) Uani 1 1 d . . .
H6A H 0.2020 0.8301 0.3237 0.031 Uiso 1 1 calc R . .
H6B H 0.2265 0.6823 0.3735 0.031 Uiso 1 1 calc R . .
H6C H 0.1501 0.7056 0.3203 0.031 Uiso 1 1 calc R . .
C22 C 0.28602(10) 0.4530(2) -0.00649(13) 0.0259(5) Uani 1 1 d . . .
H22A H 0.2513 0.3927 0.0006 0.039 Uiso 1 1 calc R . .
H22B H 0.2899 0.4325 -0.0611 0.039 Uiso 1 1 calc R . .
H22C H 0.2750 0.5549 -0.0039 0.039 Uiso 1 1 calc R . .
C13 C 0.09282(11) 0.4208(2) 0.33103(14) 0.0264(5) Uani 1 1 d . . .
H13A H 0.1378 0.4234 0.3720 0.040 Uiso 1 1 calc R . .
H13B H 0.0626 0.3884 0.3588 0.040 Uiso 1 1 calc R . .
H13C H 0.0801 0.5175 0.3077 0.040 Uiso 1 1 calc R . .
C18 C 0.42675(11) 0.4994(3) 0.36223(14) 0.0308(5) Uani 1 1 d . . .
H18A H 0.4404 0.5952 0.3504 0.046 Uiso 1 1 calc R . .
H18B H 0.4600 0.4604 0.4131 0.046 Uiso 1 1 calc R . .
H18C H 0.3845 0.5068 0.3707 0.046 Uiso 1 1 calc R . .
C19 C 0.50119(11) 0.3658(3) 0.26351(16) 0.0375(6) Uani 1 1 d . . .
H19A H 0.4997 0.2998 0.2178 0.056 Uiso 1 1 calc R . .
H19B H 0.5328 0.3297 0.3166 0.056 Uiso 1 1 calc R . .
H19C H 0.5149 0.4616 0.2517 0.056 Uiso 1 1 calc R . .
C9 C 0.30566(10) 0.8014(2) 0.11468(14) 0.0226(5) Uani 1 1 d . . .
H9A H 0.2946 0.7910 0.0538 0.034 Uiso 1 1 calc R . .
H9B H 0.3511 0.7698 0.1438 0.034 Uiso 1 1 calc R . .
H9C H 0.3012 0.9027 0.1282 0.034 Uiso 1 1 calc R . .
C20 C 0.42983(11) 0.5271(3) 0.06085(16) 0.0361(6) Uani 1 1 d . . .
H20A H 0.4204 0.6288 0.0673 0.054 Uiso 1 1 calc R . .
H20B H 0.4298 0.5106 0.0039 0.054 Uiso 1 1 calc R . .
H20C H 0.4730 0.5021 0.1019 0.054 Uiso 1 1 calc R . .
C17 C 0.39129(11) 0.1954(2) 0.29401(16) 0.0341(6) Uani 1 1 d . . .
H17A H 0.3478 0.2026 0.2992 0.051 Uiso 1 1 calc R . .
H17B H 0.4230 0.1583 0.3466 0.051 Uiso 1 1 calc R . .
H17C H 0.3890 0.1299 0.2478 0.051 Uiso 1 1 calc R . .

loop_
_atom_site_aniso_label
_atom_site_aniso_U_11
_atom_site_aniso_U_22
_atom_site_aniso_U_33
_atom_site_aniso_U_23
_atom_site_aniso_U_13
_atom_site_aniso_U_12
Cl1 0.0228(3) 0.0247(3) 0.0176(2) 0.0045(2) 0.0027(2) 0.0010(2)
Si1 0.0157(3) 0.0153(3) 0.0144(3) 0.0002(2) 0.0046(2) 0.0003(2)
Si2 0.0146(3) 0.0157(3) 0.0181(3) -0.0004(2) 0.0055(2) 0.0001(2)
Si4 0.0189(3) 0.0164(3) 0.0174(3) -0.0021(2) 0.0075(2) -0.0017(2)
Si3 0.0207(3) 0.0183(3) 0.0189(3) -0.0003(2) 0.0097(2) -0.0020(2)
Si5 0.0188(3) 0.0250(3) 0.0276(3) -0.0054(3) 0.0112(3) -0.0011(2)
Si6 0.0152(3) 0.0255(3) 0.0296(3) 0.0034(3) 0.0052(2) 0.0026(2)
N1 0.0143(8) 0.0194(9) 0.0254(9) -0.0017(7) 0.0068(7) 0.0007(7)
N2 0.0160(8) 0.0164(8) 0.0152(8) -0.0006(7) 0.0062(7) -0.0018(7)
C3 0.0189(10) 0.0123(10) 0.0193(10) -0.0008(8) 0.0060(8) 0.0004(8)
C11 0.0439(14) 0.0218(12) 0.0234(12) 0.0021(9) 0.0145(10) -0.0042(10)
C2 0.0175(10) 0.0123(9) 0.0190(10) -0.0013(8) 0.0057(8) 0.0005(8)
C8 0.0249(11) 0.0222(11) 0.0201(11) 0.0033(9) 0.0087(9) 0.0011(9)
C7 0.0192(10) 0.0220(11) 0.0254(11) 0.0037(9) 0.0100(9) 0.0034(9)
C21 0.0274(12) 0.0341(14) 0.0408(14) -0.0105(11) 0.0138(11) 0.0028(10)
C4 0.0170(10) 0.0158(10) 0.0198(10) 0.0006(8) 0.0081(8) -0.0004(8)
C1 0.0164(10) 0.0176(10) 0.0143(9) -0.0022(8) 0.0063(8) -0.0003(8)
C5 0.0154(9) 0.0176(10) 0.0178(10) -0.0012(8) 0.0046(8) -0.0014(8)
C14 0.0259(11) 0.0252(12) 0.0225(11) -0.0042(9) 0.0096(9) -0.0042(9)
C12 0.0213(11) 0.0376(14) 0.0321(13) -0.0027(11) 0.0146(10) -0.0012(10)
C15 0.0395(13) 0.0240(12) 0.0188(11) -0.0006(9) 0.0111(10) -0.0040(10)
C16 0.0237(11) 0.0241(12) 0.0347(13) -0.0103(10) 0.0125(10) -0.0016(9)
C10 0.0238(11) 0.0227(11) 0.0240(11) -0.0039(9) 0.0073(9) -0.0043(9)
C6 0.0227(11) 0.0199(11) 0.0203(10) -0.0020(9) 0.0082(9) -0.0002(9)
C22 0.0251(11) 0.0311(13) 0.0226(11) -0.0051(10) 0.0100(9) -0.0014(10)
C13 0.0321(12) 0.0263(12) 0.0268(12) -0.0035(9) 0.0179(10) -0.0029(10)
C18 0.0222(11) 0.0366(14) 0.0276(12) 0.0030(10) 0.0011(10) -0.0003(10)
C19 0.0189(11) 0.0461(16) 0.0436(15) 0.0043(12) 0.0060(11) 0.0049(11)
C9 0.0224(11) 0.0190(11) 0.0283(12) 0.0022(9) 0.0113(9) -0.0012(9)
C20 0.0303(13) 0.0453(15) 0.0386(14) -0.0075(12) 0.0197(11) -0.0098(11)
C17 0.0262(12) 0.0286(13) 0.0463(15) 0.0098(11) 0.0112(11) 0.0077(10)

loop_
_atom_type_symbol
_atom_type_description
_atom_type_scat_dispersion_real
_atom_type_scat_dispersion_imag
_atom_type_scat_source
C C 0.0033 0.0016 'International Tables Vol C Tables 4.2.6.8 and 6.1.1.4'
H H 0.0000 0.0000 'International Tables Vol C Tables 4.2.6.8 and 6.1.1.4'
N N 0.0061 0.0033 'International Tables Vol C Tables 4.2.6.8 and 6.1.1.4'
Si Si 0.0817 0.0704 'International Tables Vol C Tables 4.2.6.8 and 6.1.1.4'
Cl Cl 0.1484 0.1585 'International Tables Vol C Tables 4.2.6.8 and 6.1.1.4'

loop_
_geom_angle_atom_site_label_1
_geom_angle_atom_site_label_2
_geom_angle_atom_site_label_3
_geom_angle
_geom_angle_site_symmetry_1
_geom_angle_site_symmetry_3
_geom_angle_publ_flag
N2 Si1 C1 125.10(8) . . ?
N2 Si1 Cl1 106.90(6) . . ?
C1 Si1 Cl1 105.98(6) . . ?
N2 Si1 Si2 129.64(6) . . ?
C1 Si1 Si2 79.52(6) . . ?
Cl1 Si1 Si2 105.86(3) . . ?
N1 Si2 C4 123.55(9) . . ?
N1 Si2 C5 132.46(9) . . ?
C4 Si2 C5 48.66(8) . . ?
N1 Si2 Si1 135.71(7) . . ?
C4 Si2 Si1 100.73(6) . . ?
C5 Si2 Si1 76.52(6) . . ?
N2 Si4 C15 109.06(9) . . ?
N2 Si4 C16 110.27(9) . . ?
C15 Si4 C16 112.72(11) . . ?
N2 Si4 C14 114.21(9) . . ?
C15 Si4 C14 106.06(10) . . ?
C16 Si4 C14 104.48(10) . . ?
N2 Si3 C13 112.24(9) . . ?
N2 Si3 C11 109.08(9) . . ?
C13 Si3 C11 109.24(10) . . ?
N2 Si3 C12 110.85(9) . . ?
C13 Si3 C12 104.96(10) . . ?
C11 Si3 C12 110.42(11) . . ?
N1 Si5 C20 111.31(10) . . ?
N1 Si5 C22 110.55(9) . . ?
C20 Si5 C22 107.53(11) . . ?
N1 Si5 C21 110.85(10) . . ?
C20 Si5 C21 109.13(11) . . ?
C22 Si5 C21 107.34(11) . . ?
N1 Si6 C18 110.74(9) . . ?
N1 Si6 C19 110.96(10) . . ?
C18 Si6 C19 106.10(11) . . ?
N1 Si6 C17 109.64(10) . . ?
C18 Si6 C17 109.48(11) . . ?
C19 Si6 C17 109.85(11) . . ?
Si2 N1 Si5 119.87(10) . . ?
Si2 N1 Si6 117.53(10) . . ?
Si5 N1 Si6 121.76(10) . . ?
Si1 N2 Si3 122.95(9) . . ?
Si1 N2 Si4 116.13(9) . . ?
Si3 N2 Si4 120.32(9) . . ?
C2 C3 C8 127.99(18) . . ?
C2 C3 C4 111.37(17) . . ?
C8 C3 C4 120.58(17) . . ?
Si3 C11 H11A 109.5 . . ?
Si3 C11 H11B 109.5 . . ?
H11A C11 H11B 109.5 . . ?
Si3 C11 H11C 109.5 . . ?
H11A C11 H11C 109.5 . . ?
H11B C11 H11C 109.5 . . ?
C3 C2 C7 127.54(18) . . ?
C3 C2 C1 111.83(17) . . ?
C7 C2 C1 120.29(17) . . ?
C3 C8 H8A 109.5 . . ?
C3 C8 H8B 109.5 . . ?
H8A C8 H8B 109.5 . . ?
C3 C8 H8C 109.5 . . ?
H8A C8 H8C 109.5 . . ?
H8B C8 H8C 109.5 . . ?
C2 C7 H7A 109.5 . . ?
C2 C7 H7B 109.5 . . ?
H7A C7 H7B 109.5 . . ?
C2 C7 H7C 109.5 . . ?
H7A C7 H7C 109.5 . . ?
H7B C7 H7C 109.5 . . ?
Si5 C21 H21A 109.5 . . ?
Si5 C21 H21B 109.5 . . ?
H21A C21 H21B 109.5 . . ?
Si5 C21 H21C 109.5 . . ?
H21A C21 H21C 109.5 . . ?
H21B C21 H21C 109.5 . . ?
C3 C4 C9 118.54(17) . . ?
C3 C4 C5 106.13(15) . . ?
C9 C4 C5 117.39(16) . . ?
C3 C4 Si2 119.78(14) . . ?
C9 C4 Si2 116.66(14) . . ?
C5 C4 Si2 66.04(10) . . ?
C2 C1 C6 114.97(16) . . ?
C2 C1 C5 103.92(15) . . ?
C6 C1 C5 114.35(16) . . ?
C2 C1 Si1 106.45(12) . . ?
C6 C1 Si1 118.73(14) . . ?
C5 C1 Si1 95.94(12) . . ?
C10 C5 C4 119.51(17) . . ?
C10 C5 C1 118.74(17) . . ?
C4 C5 C1 102.69(15) . . ?
C10 C5 Si2 134.49(15) . . ?
C4 C5 Si2 65.29(10) . . ?
C1 C5 Si2 101.81(12) . . ?
Si4 C14 H14A 109.5 . . ?
Si4 C14 H14B 109.5 . . ?
H14A C14 H14B 109.5 . . ?
Si4 C14 H14C 109.5 . . ?
H14A C14 H14C 109.5 . . ?
H14B C14 H14C 109.5 . . ?
Si3 C12 H12A 109.5 . . ?
Si3 C12 H12B 109.5 . . ?
H12A C12 H12B 109.5 . . ?
Si3 C12 H12C 109.5 . . ?
H12A C12 H12C 109.5 . . ?
H12B C12 H12C 109.5 . . ?
Si4 C15 H15A 109.5 . . ?
Si4 C15 H15B 109.5 . . ?
H15A C15 H15B 109.5 . . ?
Si4 C15 H15C 109.5 . . ?
H15A C15 H15C 109.5 . . ?
H15B C15 H15C 109.5 . . ?
Si4 C16 H16A 109.5 . . ?
Si4 C16 H16B 109.5 . . ?
H16A C16 H16B 109.5 . . ?
Si4 C16 H16C 109.5 . . ?
H16A C16 H16C 109.5 . . ?
H16B C16 H16C 109.5 . . ?
C5 C10 H10A 109.5 . . ?
C5 C10 H10B 109.5 . . ?
H10A C10 H10B 109.5 . . ?
C5 C10 H10C 109.5 . . ?
H10A C10 H10C 109.5 . . ?
H10B C10 H10C 109.5 . . ?
C1 C6 H6A 109.5 . . ?
C1 C6 H6B 109.5 . . ?
H6A C6 H6B 109.5 . . ?
C1 C6 H6C 109.5 . . ?
H6A C6 H6C 109.5 . . ?
H6B C6 H6C 109.5 . . ?
Si5 C22 H22A 109.5 . . ?
Si5 C22 H22B 109.5 . . ?
H22A C22 H22B 109.5 . . ?
Si5 C22 H22C 109.5 . . ?
H22A C22 H22C 109.5 . . ?
H22B C22 H22C 109.5 . . ?
Si3 C13 H13A 109.5 . . ?
Si3 C13 H13B 109.5 . . ?
H13A C13 H13B 109.5 . . ?
Si3 C13 H13C 109.5 . . ?
H13A C13 H13C 109.5 . . ?
H13B C13 H13C 109.5 . . ?
Si6 C18 H18A 109.5 . . ?
Si6 C18 H18B 109.5 . . ?
H18A C18 H18B 109.5 . . ?
Si6 C18 H18C 109.5 . . ?
H18A C18 H18C 109.5 . . ?
H18B C18 H18C 109.5 . . ?
Si6 C19 H19A 109.5 . . ?
Si6 C19 H19B 109.5 . . ?
H19A C19 H19B 109.5 . . ?
Si6 C19 H19C 109.5 . . ?
H19A C19 H19C 109.5 . . ?
H19B C19 H19C 109.5 . . ?
C4 C9 H9A 109.5 . . ?
C4 C9 H9B 109.5 . . ?
H9A C9 H9B 109.5 . . ?
C4 C9 H9C 109.5 . . ?
H9A C9 H9C 109.5 . . ?
H9B C9 H9C 109.5 . . ?
Si5 C20 H20A 109.5 . . ?
Si5 C20 H20B 109.5 . . ?
H20A C20 H20B 109.5 . . ?
Si5 C20 H20C 109.5 . . ?
H20A C20 H20C 109.5 . . ?
H20B C20 H20C 109.5 . . ?
Si6 C17 H17A 109.5 . . ?
Si6 C17 H17B 109.5 . . ?
H17A C17 H17B 109.5 . . ?
Si6 C17 H17C 109.5 . . ?
H17A C17 H17C 109.5 . . ?
H17B C17 H17C 109.5 . . ?

loop_
_geom_bond_atom_site_label_1
_geom_bond_atom_site_label_2
_geom_bond_distance
_geom_bond_site_symmetry_2
_geom_bond_publ_flag
Cl1 Si1 2.1047(8) . ?
Si1 N2 1.7294(17) . ?
Si1 C1 1.922(2) . ?
Si1 Si2 2.2915(8) . ?
Si2 N1 1.7238(17) . ?
Si2 C4 1.888(2) . ?
Si2 C5 1.899(2) . ?
Si4 N2 1.7652(17) . ?
Si4 C15 1.859(2) . ?
Si4 C16 1.862(2) . ?
Si4 C14 1.867(2) . ?
Si3 N2 1.7560(17) . ?
Si3 C13 1.862(2) . ?
Si3 C11 1.862(2) . ?
Si3 C12 1.867(2) . ?
Si5 N1 1.7669(18) . ?
Si5 C20 1.862(2) . ?
Si5 C22 1.862(2) . ?
Si5 C21 1.871(2) . ?
Si6 N1 1.7674(18) . ?
Si6 C18 1.860(2) . ?
Si6 C19 1.865(2) . ?
Si6 C17 1.866(2) . ?
C3 C2 1.341(3) . ?
C3 C8 1.498(3) . ?
C3 C4 1.498(3) . ?
C11 H11A 0.9800 . ?
C11 H11B 0.9800 . ?
C11 H11C 0.9800 . ?
C2 C7 1.495(3) . ?
C2 C1 1.525(3) . ?
C8 H8A 0.9800 . ?
C8 H8B 0.9800 . ?
C8 H8C 0.9800 . ?
C7 H7A 0.9800 . ?
C7 H7B 0.9800 . ?
C7 H7C 0.9800 . ?
C21 H21A 0.9800 . ?
C21 H21B 0.9800 . ?
C21 H21C 0.9800 . ?
C4 C9 1.520(3) . ?
C4 C5 1.560(3) . ?
C1 C6 1.528(3) . ?
C1 C5 1.583(3) . ?
C5 C10 1.512(3) . ?
C14 H14A 0.9800 . ?
C14 H14B 0.9800 . ?
C14 H14C 0.9800 . ?
C12 H12A 0.9800 . ?
C12 H12B 0.9800 . ?
C12 H12C 0.9800 . ?
C15 H15A 0.9800 . ?
C15 H15B 0.9800 . ?
C15 H15C 0.9800 . ?
C16 H16A 0.9800 . ?
C16 H16B 0.9800 . ?
C16 H16C 0.9800 . ?
C10 H10A 0.9800 . ?
C10 H10B 0.9800 . ?
C10 H10C 0.9800 . ?
C6 H6A 0.9800 . ?
C6 H6B 0.9800 . ?
C6 H6C 0.9800 . ?
C22 H22A 0.9800 . ?
C22 H22B 0.9800 . ?
C22 H22C 0.9800 . ?
C13 H13A 0.9800 . ?
C13 H13B 0.9800 . ?
C13 H13C 0.9800 . ?
C18 H18A 0.9800 . ?
C18 H18B 0.9800 . ?
C18 H18C 0.9800 . ?
C19 H19A 0.9800 . ?
C19 H19B 0.9800 . ?
C19 H19C 0.9800 . ?
C9 H9A 0.9800 . ?
C9 H9B 0.9800 . ?
C9 H9C 0.9800 . ?
C20 H20A 0.9800 . ?
C20 H20B 0.9800 . ?
C20 H20C 0.9800 . ?
C17 H17A 0.9800 . ?
C17 H17B 0.9800 . ?
C17 H17C 0.9800 . ?

loop_
_geom_torsion_atom_site_label_1
_geom_torsion_atom_site_label_2
_geom_torsion_atom_site_label_3
_geom_torsion_atom_site_label_4
_geom_torsion
_geom_torsion_site_symmetry_1
_geom_torsion_site_symmetry_2
_geom_torsion_site_symmetry_3
_geom_torsion_site_symmetry_4
_geom_torsion_publ_flag
N2 Si1 Si2 N1 -78.67(12) . . . . ?
C1 Si1 Si2 N1 154.02(11) . . . . ?
Cl1 Si1 Si2 N1 50.22(10) . . . . ?
N2 Si1 Si2 C4 100.33(10) . . . . ?
C1 Si1 Si2 C4 -26.98(9) . . . . ?
Cl1 Si1 Si2 C4 -130.78(7) . . . . ?
N2 Si1 Si2 C5 142.88(10) . . . . ?
C1 Si1 Si2 C5 15.56(8) . . . . ?
Cl1 Si1 Si2 C5 -88.23(7) . . . . ?
C4 Si2 N1 Si5 -61.84(14) . . . . ?
C5 Si2 N1 Si5 -123.97(12) . . . . ?
Si1 Si2 N1 Si5 116.98(10) . . . . ?
C4 Si2 N1 Si6 128.50(11) . . . . ?
C5 Si2 N1 Si6 66.37(15) . . . . ?
Si1 Si2 N1 Si6 -52.68(14) . . . . ?
C20 Si5 N1 Si2 113.60(13) . . . . ?
C22 Si5 N1 Si2 -5.84(14) . . . . ?
C21 Si5 N1 Si2 -124.74(12) . . . . ?
C20 Si5 N1 Si6 -77.19(14) . . . . ?
C22 Si5 N1 Si6 163.38(11) . . . . ?
C21 Si5 N1 Si6 44.48(14) . . . . ?
C18 Si6 N1 Si2 -40.28(14) . . . . ?
C19 Si6 N1 Si2 -157.84(12) . . . . ?
C17 Si6 N1 Si2 80.64(13) . . . . ?
C18 Si6 N1 Si5 150.27(11) . . . . ?
C19 Si6 N1 Si5 32.71(15) . . . . ?
C17 Si6 N1 Si5 -88.82(13) . . . . ?
C1 Si1 N2 Si3 -77.41(14) . . . . ?
Cl1 Si1 N2 Si3 47.00(12) . . . . ?
Si2 Si1 N2 Si3 175.51(6) . . . . ?
C1 Si1 N2 Si4 111.39(11) . . . . ?
Cl1 Si1 N2 Si4 -124.19(8) . . . . ?
Si2 Si1 N2 Si4 4.32(14) . . . . ?
C13 Si3 N2 Si1 20.83(15) . . . . ?
C11 Si3 N2 Si1 -100.37(13) . . . . ?
C12 Si3 N2 Si1 137.84(12) . . . . ?
C13 Si3 N2 Si4 -168.32(11) . . . . ?
C11 Si3 N2 Si4 70.47(13) . . . . ?
C12 Si3 N2 Si4 -51.32(14) . . . . ?
C15 Si4 N2 Si1 -71.34(12) . . . . ?
C16 Si4 N2 Si1 52.93(13) . . . . ?
C14 Si4 N2 Si1 170.21(10) . . . . ?
C15 Si4 N2 Si3 117.21(12) . . . . ?
C16 Si4 N2 Si3 -118.51(12) . . . . ?
C14 Si4 N2 Si3 -1.24(14) . . . . ?
C8 C3 C2 C7 2.3(3) . . . . ?
C4 C3 C2 C7 -175.03(19) . . . . ?
C8 C3 C2 C1 175.52(18) . . . . ?
C4 C3 C2 C1 -1.8(2) . . . . ?
C2 C3 C4 C9 -145.91(18) . . . . ?
C8 C3 C4 C9 36.5(3) . . . . ?
C2 C3 C4 C5 -11.3(2) . . . . ?
C8 C3 C4 C5 171.14(17) . . . . ?
C2 C3 C4 Si2 60.0(2) . . . . ?
C8 C3 C4 Si2 -117.61(18) . . . . ?
N1 Si2 C4 C3 144.79(14) . . . . ?
C5 Si2 C4 C3 -95.51(17) . . . . ?
Si1 Si2 C4 C3 -34.37(16) . . . . ?
N1 Si2 C4 C9 -9.82(19) . . . . ?
C5 Si2 C4 C9 109.88(18) . . . . ?
Si1 Si2 C4 C9 171.02(14) . . . . ?
N1 Si2 C4 C5 -119.70(12) . . . . ?
Si1 Si2 C4 C5 61.14(10) . . . . ?
C3 C2 C1 C6 139.56(18) . . . . ?
C7 C2 C1 C6 -46.7(2) . . . . ?
C3 C2 C1 C5 13.8(2) . . . . ?
C7 C2 C1 C5 -172.40(17) . . . . ?
C3 C2 C1 Si1 -86.78(17) . . . . ?
C7 C2 C1 Si1 86.98(18) . . . . ?
N2 Si1 C1 C2 -43.43(16) . . . . ?
Cl1 Si1 C1 C2 -168.25(11) . . . . ?
Si2 Si1 C1 C2 88.09(12) . . . . ?
N2 Si1 C1 C6 88.15(17) . . . . ?
Cl1 Si1 C1 C6 -36.66(16) . . . . ?
Si2 Si1 C1 C6 -140.32(15) . . . . ?
N2 Si1 C1 C5 -149.86(11) . . . . ?
Cl1 Si1 C1 C5 85.32(11) . . . . ?
Si2 Si1 C1 C5 -18.34(10) . . . . ?
C3 C4 C5 C10 -115.31(19) . . . . ?
C9 C4 C5 C10 19.9(3) . . . . ?
Si2 C4 C5 C10 128.75(18) . . . . ?
C3 C4 C5 C1 18.62(19) . . . . ?
C9 C4 C5 C1 153.85(17) . . . . ?
Si2 C4 C5 C1 -97.32(13) . . . . ?
C3 C4 C5 Si2 115.93(14) . . . . ?
C9 C4 C5 Si2 -108.84(17) . . . . ?
C2 C1 C5 C10 115.20(19) . . . . ?
C6 C1 C5 C10 -10.9(3) . . . . ?
Si1 C1 C5 C10 -136.19(16) . . . . ?
C2 C1 C5 C4 -19.18(18) . . . . ?
C6 C1 C5 C4 -145.29(16) . . . . ?
Si1 C1 C5 C4 89.43(14) . . . . ?
C2 C1 C5 Si2 -86.18(14) . . . . ?
C6 C1 C5 Si2 147.70(14) . . . . ?
Si1 C1 C5 Si2 22.42(11) . . . . ?
N1 Si2 C5 C10 -6.8(3) . . . . ?
C4 Si2 C5 C10 -108.0(2) . . . . ?
Si1 Si2 C5 C10 134.3(2) . . . . ?
N1 Si2 C5 C4 101.11(13) . . . . ?
Si1 Si2 C5 C4 -117.77(10) . . . . ?
N1 Si2 C5 C1 -160.21(12) . . . . ?
C4 Si2 C5 C1 98.67(15) . . . . ?
Si1 Si2 C5 C1 -19.10(10) . . . . ?
